data_7003858
loop_
_publ_author_name
'Findlater, Michael'
'Hill, Nicholas J.'
'Cowley, Alan H.'

_publ_section_title
;
 Synthesis and structure of two new (guanidinate)boron dichlorides and
 their attempted conversion to boron(i) derivatives
;
_journal_issue 33
_journal_name_full 'Dalton Transactions'
_journal_page_first 4419
_journal_page_last 4423
_journal_paper_doi 10.1039/b800625c
_journal_year 2008
_chemical_formula_moiety 'C31 H32 B Cl2 N3'
_chemical_formula_sum 'C31 H32 B Cl2 N3'
_chemical_formula_weight 528.31
_space_group_IT_number 14
_symmetry_cell_setting monoclinic
_symmetry_space_group_name_Hall '-P 2ybc'
_symmetry_space_group_name_H-M 'P 1 21/c 1'
_atom_sites_solution_hydrogens geom
_atom_sites_solution_primary direct
_atom_sites_solution_secondary difmap
_cell_angle_alpha 90
_cell_angle_beta 104.074(5)
_cell_angle_gamma 90
_cell_formula_units_Z 4
_cell_length_a 16.925(5)
_cell_length_b 12.612(5)
_cell_length_c 16.354(5)
_cell_measurement_reflns_used 13089
_cell_measurement_temperature 153(2)
_cell_measurement_theta_max 27.50
_cell_measurement_theta_min 2.56
_cell_volume 3386(2)
_computing_cell_refinement Denzo
_computing_data_collection 'Nonius Collect'
_computing_data_reduction Scalepack
_computing_molecular_graphics 'SHELXL-97 (Sheldrick, 1997)'
_computing_publication_material 'SHELXL-97 (Sheldrick, 1997)'
_computing_structure_refinement 'SHELXL-97 (Sheldrick, 1997)'
_computing_structure_solution 'SHELXL-97 (Sheldrick, 1997)'
_diffrn_ambient_temperature 153(2)
_diffrn_measured_fraction_theta_full 0.993
_diffrn_measured_fraction_theta_max 0.993
_diffrn_measurement_device_type 'Nonius Kappa CCD'
_diffrn_measurement_method \w-scan
_diffrn_radiation_monochromator graphite
_diffrn_radiation_source 'fine-focus sealed tube'
_diffrn_radiation_type MoK\a
_diffrn_radiation_wavelength 0.71069
_diffrn_reflns_av_R_equivalents 0.0441
_diffrn_reflns_av_sigmaI/netI 0.0803
_diffrn_reflns_limit_h_max 21
_diffrn_reflns_limit_h_min -21
_diffrn_reflns_limit_k_max 12
_diffrn_reflns_limit_k_min -16
_diffrn_reflns_limit_l_max 21
_diffrn_reflns_limit_l_min -21
_diffrn_reflns_number 13089
_diffrn_reflns_theta_full 27.50
_diffrn_reflns_theta_max 27.50
_diffrn_reflns_theta_min 2.56
_exptl_absorpt_coefficient_mu 0.212
_exptl_absorpt_correction_type none
_exptl_crystal_colour colorless
_exptl_crystal_density_diffrn 1.036
_exptl_crystal_density_method 'not measured'
_exptl_crystal_description block
_exptl_crystal_F_000 1112
_exptl_crystal_size_max 0.35
_exptl_crystal_size_mid 0.35
_exptl_crystal_size_min 0.25
_refine_diff_density_max 0.378
_refine_diff_density_min -0.295
_refine_diff_density_rms 0.070
_refine_ls_extinction_method none
_refine_ls_goodness_of_fit_ref 0.943
_refine_ls_hydrogen_treatment constr
_refine_ls_matrix_type full
_refine_ls_number_parameters 340
_refine_ls_number_reflns 7728
_refine_ls_number_restraints 0
_refine_ls_restrained_S_all 0.943
_refine_ls_R_factor_all 0.0975
_refine_ls_R_factor_gt 0.0562
_refine_ls_shift/su_max 0.001
_refine_ls_shift/su_mean 0.000
_refine_ls_structure_factor_coef Fsqd
_refine_ls_weighting_details 'calc w=1/[\s^2^(Fo^2^)+(0.0940P)^2^+0.0000P] where P=(Fo^2^+2Fc^2^)/3'
_refine_ls_weighting_scheme calc
_refine_ls_wR_factor_gt 0.1426
_refine_ls_wR_factor_ref 0.1577
_reflns_number_gt 4479
_reflns_number_total 7728
_reflns_threshold_expression >2sigma(I)
_cod_data_source_file b800625c.txt
_cod_data_source_block mfnh086
_cod_original_sg_symbol_Hall -P2ybc
_cod_original_sg_symbol_H-M P21/c
_cod_database_code 7003858

loop_
_symmetry_equiv_pos_as_xyz
'x, y, z'
'-x, y+1/2, -z+1/2'
'-x, -y, -z'
'x, -y-1/2, z-1/2'

loop_
_atom_site_label
_atom_site_type_symbol
_atom_site_fract_x
_atom_site_fract_y
_atom_site_fract_z
_atom_site_U_iso_or_equiv
_atom_site_adp_type
_atom_site_occupancy
_atom_site_symmetry_multiplicity
_atom_site_calc_flag
_atom_site_refinement_flags
_atom_site_disorder_assembly
_atom_site_disorder_group
C1 C 0.78777(12) 0.15132(16) 0.17798(12) 0.0245(4) Uani 1 1 d . . .
C2 C 0.65278(11) 0.19536(16) 0.20894(12) 0.0269(5) Uani 1 1 d . . .
C3 C 0.62349(12) 0.09563(17) 0.22751(12) 0.0296(5) Uani 1 1 d . . .
C4 C 0.54183(13) 0.08913(19) 0.22980(14) 0.0374(5) Uani 1 1 d . . .
H4 H 0.5211 0.0230 0.2429 0.045 Uiso 1 1 calc R . .
C5 C 0.48964(13) 0.1758(2) 0.21362(15) 0.0396(6) Uani 1 1 d . . .
C6 C 0.52043(13) 0.2711(2) 0.19546(14) 0.0391(6) Uani 1 1 d . . .
H6 H 0.4851 0.3307 0.1839 0.047 Uiso 1 1 calc R . .
C7 C 0.60180(13) 0.28373(17) 0.19341(13) 0.0330(5) Uani 1 1 d . . .
C8 C 0.67705(13) -0.00137(17) 0.24475(15) 0.0368(5) Uani 1 1 d . . .
H8A H 0.6814 -0.0328 0.1912 0.055 Uiso 1 1 calc R . .
H8B H 0.6532 -0.0532 0.2765 0.055 Uiso 1 1 calc R . .
H8C H 0.7314 0.0188 0.2778 0.055 Uiso 1 1 calc R . .
C9 C 0.40041(14) 0.1652(3) 0.2147(2) 0.0608(8) Uani 1 1 d . . .
H9A H 0.3768 0.1035 0.1812 0.091 Uiso 1 1 calc R . .
H9B H 0.3710 0.2293 0.1908 0.091 Uiso 1 1 calc R . .
H9C H 0.3960 0.1561 0.2730 0.091 Uiso 1 1 calc R . .
C10 C 0.63358(15) 0.39032(18) 0.17657(18) 0.0477(6) Uani 1 1 d . . .
H10A H 0.5878 0.4391 0.1568 0.072 Uiso 1 1 calc R . .
H10B H 0.6644 0.3836 0.1333 0.072 Uiso 1 1 calc R . .
H10C H 0.6693 0.4180 0.2286 0.072 Uiso 1 1 calc R . .
C11 C 0.94170(12) 0.16579(16) 0.22768(12) 0.0269(5) Uani 1 1 d . . .
C12 C 0.96504(12) 0.22400(16) 0.16472(13) 0.0301(5) Uani 1 1 d . . .
C13 C 1.04746(12) 0.22379(18) 0.16426(14) 0.0354(5) Uani 1 1 d . . .
H13 H 1.0642 0.2624 0.1215 0.042 Uiso 1 1 calc R . .
C14 C 1.10598(13) 0.16943(19) 0.22384(15) 0.0394(6) Uani 1 1 d . . .
C15 C 1.08011(13) 0.11228(18) 0.28485(15) 0.0381(6) Uani 1 1 d . . .
H15 H 1.1191 0.0738 0.3256 0.046 Uiso 1 1 calc R . .
C16 C 0.99882(13) 0.10958(17) 0.28823(13) 0.0327(5) Uani 1 1 d . . .
C17 C 0.90529(13) 0.28592(18) 0.09956(14) 0.0370(5) Uani 1 1 d . . .
H17A H 0.8725 0.2371 0.0583 0.055 Uiso 1 1 calc R . .
H17B H 0.9348 0.3346 0.0708 0.055 Uiso 1 1 calc R . .
H17C H 0.8695 0.3266 0.1269 0.055 Uiso 1 1 calc R . .
C18 C 1.19506(14) 0.1725(2) 0.22329(18) 0.0558(7) Uani 1 1 d . . .
H18A H 1.2009 0.1590 0.1660 0.084 Uiso 1 1 calc R . .
H18B H 1.2246 0.1181 0.2615 0.084 Uiso 1 1 calc R . .
H18C H 1.2175 0.2425 0.2419 0.084 Uiso 1 1 calc R . .
C19 C 0.97416(14) 0.0476(2) 0.35719(15) 0.0447(6) Uani 1 1 d . . .
H19A H 1.0167 -0.0041 0.3811 0.067 Uiso 1 1 calc R . .
H19B H 0.9228 0.0105 0.3336 0.067 Uiso 1 1 calc R . .
H19C H 0.9670 0.0964 0.4015 0.067 Uiso 1 1 calc R . .
C20 C 0.82949(12) 0.01936(15) 0.08848(12) 0.0249(4) Uani 1 1 d . . .
C21 C 0.86803(12) -0.05294(16) 0.14926(13) 0.0291(5) Uani 1 1 d . . .
H21 H 0.8548 -0.0558 0.2024 0.035 Uiso 1 1 calc R . .
C22 C 0.92612(13) -0.12102(16) 0.13150(14) 0.0329(5) Uani 1 1 d . . .
H22 H 0.9541 -0.1691 0.1733 0.039 Uiso 1 1 calc R . .
C23 C 0.94322(14) -0.11901(18) 0.05348(15) 0.0371(5) Uani 1 1 d . . .
H23 H 0.9827 -0.1661 0.0414 0.045 Uiso 1 1 calc R . .
C24 C 0.90329(14) -0.04889(18) -0.00723(14) 0.0370(5) Uani 1 1 d . . .
H24 H 0.9150 -0.0486 -0.0612 0.044 Uiso 1 1 calc R . .
C25 C 0.84614(12) 0.02120(16) 0.00962(13) 0.0294(5) Uani 1 1 d . . .
H25 H 0.8188 0.0697 -0.0322 0.035 Uiso 1 1 calc R . .
C26 C 0.69586(12) 0.10988(16) 0.04373(12) 0.0269(5) Uani 1 1 d . . .
C27 C 0.64799(13) 0.02269(19) 0.01414(14) 0.0387(6) Uani 1 1 d . . .
H27 H 0.6635 -0.0456 0.0369 0.046 Uiso 1 1 calc R . .
C28 C 0.57731(14) 0.0354(2) -0.04892(15) 0.0465(6) Uani 1 1 d . . .
H28 H 0.5434 -0.0240 -0.0685 0.056 Uiso 1 1 calc R . .
C29 C 0.55638(14) 0.1340(2) -0.08297(15) 0.0472(7) Uani 1 1 d . . .
H29 H 0.5080 0.1425 -0.1263 0.057 Uiso 1 1 calc R . .
C30 C 0.60517(14) 0.2209(2) -0.05469(14) 0.0413(6) Uani 1 1 d . . .
H30 H 0.5908 0.2887 -0.0792 0.050 Uiso 1 1 calc R . .
C31 C 0.67488(13) 0.20898(18) 0.00929(13) 0.0334(5) Uani 1 1 d . . .
H31 H 0.7082 0.2686 0.0295 0.040 Uiso 1 1 calc R . .
N1 N 0.73709(9) 0.21095(13) 0.21071(10) 0.0256(4) Uani 1 1 d . . .
N2 N 0.85936(9) 0.16707(13) 0.23516(10) 0.0265(4) Uani 1 1 d . . .
N3 N 0.77132(10) 0.09373(13) 0.10686(10) 0.0257(4) Uani 1 1 d . . .
Cl1 Cl 0.84650(3) 0.37882(4) 0.29036(4) 0.04137(18) Uani 1 1 d . . .
Cl2 Cl 0.80183(3) 0.19421(5) 0.38722(3) 0.04180(18) Uani 1 1 d . . .
B B 0.81177(15) 0.2407(2) 0.28373(15) 0.0315(6) Uani 1 1 d . . .

loop_
_atom_site_aniso_label
_atom_site_aniso_U_11
_atom_site_aniso_U_22
_atom_site_aniso_U_33
_atom_site_aniso_U_23
_atom_site_aniso_U_13
_atom_site_aniso_U_12
C1 0.0229(10) 0.0300(11) 0.0221(10) -0.0003(8) 0.0083(8) -0.0031(9)
C2 0.0203(10) 0.0372(12) 0.0244(10) -0.0051(9) 0.0080(8) -0.0023(9)
C3 0.0262(11) 0.0388(12) 0.0238(10) -0.0022(9) 0.0064(9) 0.0001(10)
C4 0.0322(12) 0.0446(14) 0.0369(13) -0.0035(10) 0.0113(10) -0.0108(11)
C5 0.0269(12) 0.0548(16) 0.0394(13) -0.0071(11) 0.0128(10) -0.0030(11)
C6 0.0288(12) 0.0491(15) 0.0401(13) -0.0052(11) 0.0098(10) 0.0077(11)
C7 0.0316(12) 0.0407(13) 0.0283(11) -0.0019(10) 0.0104(9) 0.0007(10)
C8 0.0352(12) 0.0381(13) 0.0379(13) 0.0056(10) 0.0105(10) -0.0054(11)
C9 0.0289(13) 0.079(2) 0.080(2) -0.0020(16) 0.0231(14) -0.0023(13)
C10 0.0434(14) 0.0386(14) 0.0667(17) 0.0067(12) 0.0242(13) 0.0136(11)
C11 0.0255(11) 0.0309(11) 0.0256(11) -0.0081(9) 0.0087(9) -0.0036(9)
C12 0.0282(11) 0.0350(12) 0.0278(11) -0.0082(9) 0.0082(9) -0.0020(9)
C13 0.0317(12) 0.0434(13) 0.0364(12) -0.0129(10) 0.0188(10) -0.0074(10)
C14 0.0269(12) 0.0469(14) 0.0461(14) -0.0167(11) 0.0124(11) -0.0025(11)
C15 0.0263(12) 0.0432(13) 0.0420(14) -0.0070(11) 0.0028(10) 0.0050(10)
C16 0.0283(11) 0.0352(12) 0.0341(12) -0.0041(10) 0.0068(10) 0.0013(10)
C17 0.0370(13) 0.0442(13) 0.0318(12) -0.0001(10) 0.0122(10) -0.0092(11)
C18 0.0289(13) 0.0753(19) 0.0671(18) -0.0175(15) 0.0195(12) -0.0025(13)
C19 0.0384(13) 0.0475(14) 0.0464(14) 0.0103(12) 0.0065(11) 0.0046(11)
C20 0.0216(10) 0.0275(11) 0.0262(11) -0.0051(8) 0.0071(8) -0.0031(9)
C21 0.0291(11) 0.0341(12) 0.0252(11) -0.0019(9) 0.0088(9) -0.0027(10)
C22 0.0344(12) 0.0307(11) 0.0340(12) 0.0010(9) 0.0092(10) 0.0011(10)
C23 0.0347(12) 0.0348(12) 0.0443(14) -0.0086(10) 0.0142(11) 0.0017(10)
C24 0.0411(13) 0.0431(13) 0.0307(12) -0.0069(10) 0.0160(10) -0.0017(11)
C25 0.0289(11) 0.0346(12) 0.0260(11) -0.0022(9) 0.0091(9) 0.0031(9)
C26 0.0225(10) 0.0377(12) 0.0220(10) -0.0023(9) 0.0085(8) 0.0004(9)
C27 0.0376(13) 0.0442(14) 0.0322(12) -0.0024(10) 0.0045(10) -0.0038(11)
C28 0.0372(14) 0.0588(17) 0.0389(14) -0.0091(12) 0.0004(11) -0.0129(12)
C29 0.0275(12) 0.0762(19) 0.0346(13) 0.0033(13) 0.0009(10) 0.0021(13)
C30 0.0378(13) 0.0504(15) 0.0339(13) 0.0055(11) 0.0052(11) 0.0099(12)
C31 0.0293(11) 0.0423(13) 0.0291(11) -0.0009(10) 0.0081(9) -0.0015(10)
N1 0.0213(8) 0.0336(10) 0.0239(9) -0.0045(7) 0.0095(7) -0.0007(7)
N2 0.0229(9) 0.0356(10) 0.0215(9) -0.0034(7) 0.0062(7) -0.0018(8)
N3 0.0225(9) 0.0337(9) 0.0213(8) -0.0031(7) 0.0063(7) 0.0020(7)
Cl1 0.0394(3) 0.0393(3) 0.0468(4) -0.0147(3) 0.0132(3) -0.0081(3)
Cl2 0.0405(3) 0.0620(4) 0.0249(3) -0.0055(3) 0.0118(2) -0.0034(3)
B 0.0289(13) 0.0412(14) 0.0262(12) -0.0065(11) 0.0100(10) -0.0027(11)

loop_
_atom_type_symbol
_atom_type_description
_atom_type_scat_dispersion_real
_atom_type_scat_dispersion_imag
_atom_type_scat_source
C C 0.0033 0.0016 'International Tables Vol C Tables 4.2.6.8 and 6.1.1.4'
H H 0.0000 0.0000 'International Tables Vol C Tables 4.2.6.8 and 6.1.1.4'
N N 0.0061 0.0033 'International Tables Vol C Tables 4.2.6.8 and 6.1.1.4'
Cl Cl 0.1484 0.1585 'International Tables Vol C Tables 4.2.6.8 and 6.1.1.4'
B B 0.0013 0.0007 'International Tables Vol C Tables 4.2.6.8 and 6.1.1.4'

loop_
_geom_angle_atom_site_label_1
_geom_angle_atom_site_label_2
_geom_angle_atom_site_label_3
_geom_angle
_geom_angle_site_symmetry_1
_geom_angle_site_symmetry_3
_geom_angle_publ_flag
N3 C1 N1 129.00(17) . . ?
N3 C1 N2 129.84(18) . . ?
N1 C1 N2 101.15(16) . . ?
C7 C2 C3 121.14(18) . . ?
C7 C2 N1 117.57(18) . . ?
C3 C2 N1 121.18(17) . . ?
C4 C3 C2 117.42(19) . . ?
C4 C3 C8 120.14(19) . . ?
C2 C3 C8 122.44(18) . . ?
C5 C4 C3 122.5(2) . . ?
C5 C4 H4 118.8 . . ?
C3 C4 H4 118.8 . . ?
C6 C5 C4 118.2(2) . . ?
C6 C5 C9 120.7(2) . . ?
C4 C5 C9 121.1(2) . . ?
C5 C6 C7 122.3(2) . . ?
C5 C6 H6 118.8 . . ?
C7 C6 H6 118.8 . . ?
C2 C7 C6 118.4(2) . . ?
C2 C7 C10 121.11(19) . . ?
C6 C7 C10 120.5(2) . . ?
C3 C8 H8A 109.5 . . ?
C3 C8 H8B 109.5 . . ?
H8A C8 H8B 109.5 . . ?
C3 C8 H8C 109.5 . . ?
H8A C8 H8C 109.5 . . ?
H8B C8 H8C 109.5 . . ?
C5 C9 H9A 109.5 . . ?
C5 C9 H9B 109.5 . . ?
H9A C9 H9B 109.5 . . ?
C5 C9 H9C 109.5 . . ?
H9A C9 H9C 109.5 . . ?
H9B C9 H9C 109.5 . . ?
C7 C10 H10A 109.5 . . ?
C7 C10 H10B 109.5 . . ?
H10A C10 H10B 109.5 . . ?
C7 C10 H10C 109.5 . . ?
H10A C10 H10C 109.5 . . ?
H10B C10 H10C 109.5 . . ?
C16 C11 C12 121.19(19) . . ?
C16 C11 N2 117.80(18) . . ?
C12 C11 N2 120.91(18) . . ?
C13 C12 C11 117.68(19) . . ?
C13 C12 C17 120.0(2) . . ?
C11 C12 C17 122.35(19) . . ?
C14 C13 C12 122.7(2) . . ?
C14 C13 H13 118.7 . . ?
C12 C13 H13 118.7 . . ?
C15 C14 C13 117.7(2) . . ?
C15 C14 C18 120.6(2) . . ?
C13 C14 C18 121.7(2) . . ?
C14 C15 C16 122.0(2) . . ?
C14 C15 H15 119.0 . . ?
C16 C15 H15 119.0 . . ?
C15 C16 C11 118.7(2) . . ?
C15 C16 C19 119.8(2) . . ?
C11 C16 C19 121.46(19) . . ?
C12 C17 H17A 109.5 . . ?
C12 C17 H17B 109.5 . . ?
H17A C17 H17B 109.5 . . ?
C12 C17 H17C 109.5 . . ?
H17A C17 H17C 109.5 . . ?
H17B C17 H17C 109.5 . . ?
C14 C18 H18A 109.5 . . ?
C14 C18 H18B 109.5 . . ?
H18A C18 H18B 109.5 . . ?
C14 C18 H18C 109.5 . . ?
H18A C18 H18C 109.5 . . ?
H18B C18 H18C 109.5 . . ?
C16 C19 H19A 109.5 . . ?
C16 C19 H19B 109.5 . . ?
H19A C19 H19B 109.5 . . ?
C16 C19 H19C 109.5 . . ?
H19A C19 H19C 109.5 . . ?
H19B C19 H19C 109.5 . . ?
C25 C20 C21 120.70(19) . . ?
C25 C20 N3 119.10(18) . . ?
C21 C20 N3 120.20(18) . . ?
C22 C21 C20 119.31(19) . . ?
C22 C21 H21 120.3 . . ?
C20 C21 H21 120.3 . . ?
C23 C22 C21 120.1(2) . . ?
C23 C22 H22 119.9 . . ?
C21 C22 H22 119.9 . . ?
C22 C23 C24 120.2(2) . . ?
C22 C23 H23 119.9 . . ?
C24 C23 H23 119.9 . . ?
C23 C24 C25 120.6(2) . . ?
C23 C24 H24 119.7 . . ?
C25 C24 H24 119.7 . . ?
C20 C25 C24 118.9(2) . . ?
C20 C25 H25 120.5 . . ?
C24 C25 H25 120.5 . . ?
C31 C26 C27 120.44(19) . . ?
C31 C26 N3 120.84(18) . . ?
C27 C26 N3 118.56(18) . . ?
C26 C27 C28 119.7(2) . . ?
C26 C27 H27 120.2 . . ?
C28 C27 H27 120.2 . . ?
C29 C28 C27 119.8(2) . . ?
C29 C28 H28 120.1 . . ?
C27 C28 H28 120.1 . . ?
C28 C29 C30 120.6(2) . . ?
C28 C29 H29 119.7 . . ?
C30 C29 H29 119.7 . . ?
C31 C30 C29 119.8(2) . . ?
C31 C30 H30 120.1 . . ?
C29 C30 H30 120.1 . . ?
C26 C31 C30 119.7(2) . . ?
C26 C31 H31 120.2 . . ?
C30 C31 H31 120.2 . . ?
C1 N1 C2 130.00(16) . . ?
C1 N1 B 87.86(15) . . ?
C2 N1 B 131.77(16) . . ?
C1 N2 C11 131.87(17) . . ?
C1 N2 B 87.31(15) . . ?
C11 N2 B 133.07(16) . . ?
C1 N3 C20 121.60(16) . . ?
C1 N3 C26 120.19(16) . . ?
C20 N3 C26 118.10(15) . . ?
N1 B N2 83.69(14) . . ?
N1 B Cl1 117.56(16) . . ?
N2 B Cl1 113.36(16) . . ?
N1 B Cl2 112.95(15) . . ?
N2 B Cl2 116.84(17) . . ?
Cl1 B Cl2 110.40(12) . . ?

loop_
_geom_bond_atom_site_label_1
_geom_bond_atom_site_label_2
_geom_bond_distance
_geom_bond_site_symmetry_2
_geom_bond_publ_flag
C1 N3 1.342(2) . ?
C1 N1 1.346(3) . ?
C1 N2 1.353(2) . ?
C2 C7 1.394(3) . ?
C2 C3 1.412(3) . ?
C2 N1 1.434(2) . ?
C3 C4 1.394(3) . ?
C3 C8 1.508(3) . ?
C4 C5 1.389(3) . ?
C4 H4 0.9500 . ?
C5 C6 1.372(3) . ?
C5 C9 1.521(3) . ?
C6 C7 1.395(3) . ?
C6 H6 0.9500 . ?
C7 C10 1.498(3) . ?
C8 H8A 0.9800 . ?
C8 H8B 0.9800 . ?
C8 H8C 0.9800 . ?
C9 H9A 0.9800 . ?
C9 H9B 0.9800 . ?
C9 H9C 0.9800 . ?
C10 H10A 0.9800 . ?
C10 H10B 0.9800 . ?
C10 H10C 0.9800 . ?
C11 C16 1.397(3) . ?
C11 C12 1.398(3) . ?
C11 N2 1.428(3) . ?
C12 C13 1.397(3) . ?
C12 C17 1.498(3) . ?
C13 C14 1.390(3) . ?
C13 H13 0.9500 . ?
C14 C15 1.385(3) . ?
C14 C18 1.510(3) . ?
C15 C16 1.391(3) . ?
C15 H15 0.9500 . ?
C16 C19 1.512(3) . ?
C17 H17A 0.9800 . ?
C17 H17B 0.9800 . ?
C17 H17C 0.9800 . ?
C18 H18A 0.9800 . ?
C18 H18B 0.9800 . ?
C18 H18C 0.9800 . ?
C19 H19A 0.9800 . ?
C19 H19B 0.9800 . ?
C19 H19C 0.9800 . ?
C20 C25 1.386(3) . ?
C20 C21 1.389(3) . ?
C20 N3 1.443(3) . ?
C21 C22 1.388(3) . ?
C21 H21 0.9500 . ?
C22 C23 1.376(3) . ?
C22 H22 0.9500 . ?
C23 C24 1.378(3) . ?
C23 H23 0.9500 . ?
C24 C25 1.386(3) . ?
C24 H24 0.9500 . ?
C25 H25 0.9500 . ?
C26 C31 1.381(3) . ?
C26 C27 1.382(3) . ?
C26 N3 1.448(2) . ?
C27 C28 1.386(3) . ?
C27 H27 0.9500 . ?
C28 C29 1.373(4) . ?
C28 H28 0.9500 . ?
C29 C30 1.383(3) . ?
C29 H29 0.9500 . ?
C30 C31 1.382(3) . ?
C30 H30 0.9500 . ?
C31 H31 0.9500 . ?
N1 B 1.559(3) . ?
N2 B 1.566(3) . ?
Cl1 B 1.833(3) . ?
Cl2 B 1.837(3) . ?

loop_
_geom_torsion_atom_site_label_1
_geom_torsion_atom_site_label_2
_geom_torsion_atom_site_label_3
_geom_torsion_atom_site_label_4
_geom_torsion
_geom_torsion_site_symmetry_1
_geom_torsion_site_symmetry_2
_geom_torsion_site_symmetry_3
_geom_torsion_site_symmetry_4
_geom_torsion_publ_flag
C7 C2 C3 C4 -0.1(3) . . . . ?
N1 C2 C3 C4 175.86(18) . . . . ?
C7 C2 C3 C8 -179.89(19) . . . . ?
N1 C2 C3 C8 -3.9(3) . . . . ?
C2 C3 C4 C5 0.8(3) . . . . ?
C8 C3 C4 C5 -179.4(2) . . . . ?
C3 C4 C5 C6 -0.6(3) . . . . ?
C3 C4 C5 C9 178.6(2) . . . . ?
C4 C5 C6 C7 -0.5(3) . . . . ?
C9 C5 C6 C7 -179.7(2) . . . . ?
C3 C2 C7 C6 -0.9(3) . . . . ?
N1 C2 C7 C6 -176.97(18) . . . . ?
C3 C2 C7 C10 177.9(2) . . . . ?
N1 C2 C7 C10 1.8(3) . . . . ?
C5 C6 C7 C2 1.2(3) . . . . ?
C5 C6 C7 C10 -177.6(2) . . . . ?
C16 C11 C12 C13 0.2(3) . . . . ?
N2 C11 C12 C13 176.40(17) . . . . ?
C16 C11 C12 C17 -179.34(19) . . . . ?
N2 C11 C12 C17 -3.1(3) . . . . ?
C11 C12 C13 C14 -0.7(3) . . . . ?
C17 C12 C13 C14 178.9(2) . . . . ?
C12 C13 C14 C15 1.0(3) . . . . ?
C12 C13 C14 C18 -178.5(2) . . . . ?
C13 C14 C15 C16 -0.9(3) . . . . ?
C18 C14 C15 C16 178.6(2) . . . . ?
C14 C15 C16 C11 0.5(3) . . . . ?
C14 C15 C16 C19 -178.8(2) . . . . ?
C12 C11 C16 C15 -0.1(3) . . . . ?
N2 C11 C16 C15 -176.42(18) . . . . ?
C12 C11 C16 C19 179.2(2) . . . . ?
N2 C11 C16 C19 2.8(3) . . . . ?
C25 C20 C21 C22 2.5(3) . . . . ?
N3 C20 C21 C22 -177.50(18) . . . . ?
C20 C21 C22 C23 -2.1(3) . . . . ?
C21 C22 C23 C24 0.5(3) . . . . ?
C22 C23 C24 C25 0.7(3) . . . . ?
C21 C20 C25 C24 -1.4(3) . . . . ?
N3 C20 C25 C24 178.69(18) . . . . ?
C23 C24 C25 C20 -0.3(3) . . . . ?
C31 C26 C27 C28 -1.8(3) . . . . ?
N3 C26 C27 C28 -177.2(2) . . . . ?
C26 C27 C28 C29 1.6(4) . . . . ?
C27 C28 C29 C30 -0.2(4) . . . . ?
C28 C29 C30 C31 -1.1(4) . . . . ?
C27 C26 C31 C30 0.5(3) . . . . ?
N3 C26 C31 C30 175.83(19) . . . . ?
C29 C30 C31 C26 0.9(3) . . . . ?
N3 C1 N1 C2 34.3(3) . . . . ?
N2 C1 N1 C2 -146.86(19) . . . . ?
N3 C1 N1 B -178.7(2) . . . . ?
N2 C1 N1 B 0.15(17) . . . . ?
C7 C2 N1 C1 -137.8(2) . . . . ?
C3 C2 N1 C1 46.2(3) . . . . ?
C7 C2 N1 B 89.1(3) . . . . ?
C3 C2 N1 B -87.0(3) . . . . ?
N3 C1 N2 C11 27.6(4) . . . . ?
N1 C1 N2 C11 -151.3(2) . . . . ?
N3 C1 N2 B 178.7(2) . . . . ?
N1 C1 N2 B -0.15(17) . . . . ?
C16 C11 N2 C1 -133.5(2) . . . . ?
C12 C11 N2 C1 50.2(3) . . . . ?
C16 C11 N2 B 87.8(3) . . . . ?
C12 C11 N2 B -88.5(3) . . . . ?
N1 C1 N3 C20 -168.75(19) . . . . ?
N2 C1 N3 C20 12.7(3) . . . . ?
N1 C1 N3 C26 15.1(3) . . . . ?
N2 C1 N3 C26 -163.43(19) . . . . ?
C25 C20 N3 C1 -131.9(2) . . . . ?
C21 C20 N3 C1 48.2(3) . . . . ?
C25 C20 N3 C26 44.4(2) . . . . ?
C21 C20 N3 C26 -135.60(19) . . . . ?
C31 C26 N3 C1 56.0(3) . . . . ?
C27 C26 N3 C1 -128.7(2) . . . . ?
C31 C26 N3 C20 -120.3(2) . . . . ?
C27 C26 N3 C20 55.1(2) . . . . ?
C1 N1 B N2 -0.13(15) . . . . ?
C2 N1 B N2 145.9(2) . . . . ?
C1 N1 B Cl1 112.96(17) . . . . ?
C2 N1 B Cl1 -101.0(2) . . . . ?
C1 N1 B Cl2 -116.64(17) . . . . ?
C2 N1 B Cl2 29.4(3) . . . . ?
C1 N2 B N1 0.13(14) . . . . ?
C11 N2 B N1 150.7(2) . . . . ?
C1 N2 B Cl1 -117.21(16) . . . . ?
C11 N2 B Cl1 33.3(3) . . . . ?
C1 N2 B Cl2 112.69(17) . . . . ?
C11 N2 B Cl2 -96.8(2) . . . . ?
